data_7201008
loop_
_publ_author_name
'Thomas, Reji'
'Varghese, Shinto'
'Kulkarni, G. U.'

_publ_section_title
;
 The influence of crystal packing on the solid state fluorescence
 behavior of alkyloxy substituted phenyleneethynylenes
;
_journal_issue 25
_journal_name_full 'Journal of Materials Chemistry'
_journal_page_first 4401
_journal_paper_doi 10.1039/b902937k
_journal_volume 19
_journal_year 2009
_chemical_formula_sum 'C32 H34 O2'
_chemical_formula_weight 450.60
_chemical_name_systematic
;
?
;
_space_group_IT_number 14
_symmetry_cell_setting monoclinic
_symmetry_space_group_name_Hall '-P 2yn'
_symmetry_space_group_name_H-M 'P 1 21/n 1'
_atom_sites_solution_hydrogens geom
_atom_sites_solution_primary direct
_atom_sites_solution_secondary difmap
_audit_creation_method SHELXL-97
_cell_angle_alpha 90.00
_cell_angle_beta 99.168(2)
_cell_angle_gamma 90.00
_cell_formula_units_Z 2
_cell_length_a 6.2298(2)
_cell_length_b 22.1029(6)
_cell_length_c 10.0247(3)
_cell_measurement_reflns_used 96
_cell_measurement_temperature 298(2)
_cell_measurement_theta_max 25.5
_cell_measurement_theta_min 3
_cell_volume 1362.73(7)
_computing_cell_refinement HKL
_computing_data_collection 'Bruker-Nonius '
_computing_data_reduction HKL
_computing_molecular_graphics 'Mercury (CCDC.cam.ac.uk)'
_computing_structure_refinement 'SHELXL-97 (Sheldrick, 1997)'
_diffrn_ambient_temperature 291(2)
_diffrn_measured_fraction_theta_full 1.000
_diffrn_measured_fraction_theta_max 1.000
_diffrn_measurement_device_type 'Bruker-Nonius Kappa CCD diffractometer'
_diffrn_radiation_monochromator graphite
_diffrn_radiation_source 'fine-focus sealed tube'
_diffrn_radiation_type MoK\a
_diffrn_radiation_wavelength 0.71073
_diffrn_reflns_av_R_equivalents 0.0319
_diffrn_reflns_av_sigmaI/netI 0.0233
_diffrn_reflns_limit_h_max 7
_diffrn_reflns_limit_h_min -6
_diffrn_reflns_limit_k_max 26
_diffrn_reflns_limit_k_min -26
_diffrn_reflns_limit_l_max 12
_diffrn_reflns_limit_l_min -12
_diffrn_reflns_number 14626
_diffrn_reflns_theta_full 25.68
_diffrn_reflns_theta_max 25.68
_diffrn_reflns_theta_min 1.84
_exptl_absorpt_coefficient_mu 0.067
_exptl_absorpt_correction_type none
_exptl_crystal_colour Yellow
_exptl_crystal_density_diffrn 1.098
_exptl_crystal_density_method 'not measured'
_exptl_crystal_description Rod
_exptl_crystal_F_000 484
_exptl_crystal_size_max 0.35
_exptl_crystal_size_mid 0.35
_exptl_crystal_size_min 0.20
_refine_diff_density_max 0.254
_refine_diff_density_min -0.301
_refine_diff_density_rms 0.090
_refine_ls_extinction_method none
_refine_ls_goodness_of_fit_ref 1.113
_refine_ls_hydrogen_treatment mixed
_refine_ls_matrix_type full
_refine_ls_number_parameters 222
_refine_ls_number_reflns 2586
_refine_ls_number_restraints 0
_refine_ls_restrained_S_all 1.113
_refine_ls_R_factor_all 0.0814
_refine_ls_R_factor_gt 0.0515
_refine_ls_shift/su_max 0.000
_refine_ls_shift/su_mean 0.000
_refine_ls_structure_factor_coef Fsqd
_refine_ls_weighting_details 'calc w=1/[\s^2^(Fo^2^)+(0.1058P)^2^+0.1191P] where P=(Fo^2^+2Fc^2^)/3'
_refine_ls_weighting_scheme calc
_refine_ls_wR_factor_gt 0.1532
_refine_ls_wR_factor_ref 0.1878
_reflns_number_gt 1782
_reflns_number_total 2586
_reflns_threshold_expression >2sigma(I)
_cod_data_source_file b902937k.txt
_cod_data_source_block trye
_cod_depositor_comments
;
The following automatic conversions were performed:
'_symmetry_cell_setting' value 'Monoclinic' changed to 'monoclinic'
according to '/home/saulius/struct/CIF-dictionaries/cif_core.dic'
dictionary named 'cif_core.dic' version 2.4.1 from 2010-06-29.

Automatic conversion script
Id: cif_fix_enum 1527 2010-12-29 10:47:43Z saulius 
;
_cod_original_sg_symbol_H-M P2(1)/n
_cod_database_code 7201008

loop_
_symmetry_equiv_pos_as_xyz
'x, y, z'
'-x+1/2, y+1/2, -z+1/2'
'-x, -y, -z'
'x-1/2, -y-1/2, z-1/2'

loop_
_atom_site_label
_atom_site_type_symbol
_atom_site_fract_x
_atom_site_fract_y
_atom_site_fract_z
_atom_site_U_iso_or_equiv
_atom_site_adp_type
_atom_site_occupancy
_atom_site_symmetry_multiplicity
_atom_site_calc_flag
_atom_site_refinement_flags
_atom_site_disorder_assembly
_atom_site_disorder_group
O1 O 0.6542(2) 0.05627(6) 0.09006(14) 0.0654(5) Uani 1 1 d . . .
C10 C 0.8252(3) 0.02654(8) 0.04969(19) 0.0520(5) Uani 1 1 d . . .
C9 C 0.8938(3) 0.04955(8) -0.06668(18) 0.0501(5) Uani 1 1 d . . .
C11 C 0.9308(3) -0.02290(8) 0.11520(19) 0.0528(5) Uani 1 1 d . . .
C8 C 0.7798(3) 0.09981(8) -0.13667(19) 0.0548(5) Uani 1 1 d . . .
C1 C 0.5465(3) 0.19002(9) -0.2500(2) 0.0591(5) Uani 1 1 d . . .
C6 C 0.3631(4) 0.20608(12) -0.1977(3) 0.0790(7) Uani 1 1 d . . .
C13 C 0.4112(4) 0.08160(11) 0.2406(3) 0.0658(6) Uani 1 1 d . . .
C12 C 0.5866(4) 0.03817(10) 0.2136(2) 0.0627(6) Uani 1 1 d . . .
C7 C 0.6784(3) 0.14069(9) -0.1911(2) 0.0601(5) Uani 1 1 d . . .
C2 C 0.5978(4) 0.22266(11) -0.3580(3) 0.0789(7) Uani 1 1 d . . .
C3 C 0.4675(5) 0.26980(12) -0.4121(3) 0.0897(8) Uani 1 1 d . . .
C14 C 0.3291(4) 0.06831(12) 0.3714(3) 0.0744(7) Uani 1 1 d . . .
C5 C 0.2336(5) 0.25366(13) -0.2526(3) 0.0893(8) Uani 1 1 d . . .
C4 C 0.2866(4) 0.28521(12) -0.3596(3) 0.0820(8) Uani 1 1 d . . .
C15 C 0.1547(6) 0.11160(14) 0.3990(3) 0.0911(9) Uani 1 1 d . . .
C16 C 0.0701(8) 0.0981(2) 0.5294(4) 0.1149(12) Uani 1 1 d . . .
H14B H 0.445(4) 0.0693(11) 0.458(3) 0.092(8) Uiso 1 1 d . . .
H14A H 0.278(4) 0.0233(14) 0.371(3) 0.110(9) Uiso 1 1 d . . .
H12B H 0.721(4) 0.0382(10) 0.295(2) 0.083(7) Uiso 1 1 d . . .
H11 H 0.898(3) -0.0458(9) 0.208(2) 0.065(6) Uiso 1 1 d . . .
H16C H 0.012(5) 0.0601(17) 0.518(3) 0.124(12) Uiso 1 1 d . . .
H15B H 0.215(5) 0.1500(16) 0.416(3) 0.124(11) Uiso 1 1 d . . .
H13B H 0.471(4) 0.1206(13) 0.247(2) 0.090(8) Uiso 1 1 d . . .
H12A H 0.530(3) -0.0060(10) 0.205(2) 0.072(6) Uiso 1 1 d . . .
H5 H 0.104(5) 0.2611(13) -0.213(3) 0.114(9) Uiso 1 1 d . . .
H6 H 0.319(5) 0.1825(13) -0.134(3) 0.107(9) Uiso 1 1 d . . .
H16B H 0.199(8) 0.101(2) 0.616(5) 0.21(2) Uiso 1 1 d . . .
H2 H 0.726(5) 0.2113(12) -0.394(3) 0.103(8) Uiso 1 1 d . . .
H15A H 0.033(6) 0.1151(16) 0.317(4) 0.139(13) Uiso 1 1 d . . .
H16A H -0.033(7) 0.1305(18) 0.565(4) 0.165(14) Uiso 1 1 d . . .
H3 H 0.504(5) 0.2918(14) -0.495(3) 0.127(10) Uiso 1 1 d . . .
H4 H 0.202(4) 0.3193(11) -0.404(2) 0.080(7) Uiso 1 1 d . . .
H13A H 0.296(4) 0.0816(11) 0.161(3) 0.090(8) Uiso 1 1 d . . .

loop_
_atom_site_aniso_label
_atom_site_aniso_U_11
_atom_site_aniso_U_22
_atom_site_aniso_U_33
_atom_site_aniso_U_23
_atom_site_aniso_U_13
_atom_site_aniso_U_12
O1 0.0670(9) 0.0628(9) 0.0717(10) 0.0088(6) 0.0268(7) 0.0152(6)
C10 0.0501(10) 0.0495(10) 0.0576(11) -0.0059(8) 0.0121(8) 0.0027(8)
C9 0.0545(10) 0.0445(10) 0.0504(11) 0.0002(7) 0.0054(8) 0.0032(8)
C11 0.0575(11) 0.0506(10) 0.0512(11) 0.0024(8) 0.0118(8) 0.0011(8)
C8 0.0593(11) 0.0500(11) 0.0560(11) -0.0021(8) 0.0120(8) 0.0035(9)
C1 0.0648(12) 0.0523(11) 0.0586(12) 0.0004(9) 0.0048(9) 0.0084(9)
C6 0.0816(16) 0.0789(16) 0.0808(16) 0.0220(13) 0.0263(13) 0.0192(12)
C13 0.0675(14) 0.0608(13) 0.0746(15) -0.0008(11) 0.0278(12) 0.0008(11)
C12 0.0627(13) 0.0632(13) 0.0657(13) -0.0004(10) 0.0209(10) 0.0006(10)
C7 0.0662(12) 0.0541(11) 0.0596(12) 0.0001(9) 0.0091(9) 0.0059(10)
C2 0.0846(16) 0.0781(15) 0.0784(16) 0.0166(12) 0.0262(13) 0.0261(13)
C3 0.112(2) 0.0827(16) 0.0794(17) 0.0275(13) 0.0308(15) 0.0326(15)
C14 0.0743(15) 0.0782(16) 0.0746(16) -0.0024(12) 0.0238(12) 0.0012(12)
C5 0.0851(17) 0.0941(18) 0.0937(19) 0.0151(14) 0.0290(14) 0.0362(14)
C4 0.0974(18) 0.0738(15) 0.0740(16) 0.0125(12) 0.0115(13) 0.0338(13)
C15 0.096(2) 0.0861(19) 0.101(2) -0.0121(16) 0.0455(18) 0.0050(16)
C16 0.136(3) 0.119(3) 0.105(3) -0.025(2) 0.068(2) -0.013(2)

loop_
_atom_type_symbol
_atom_type_description
_atom_type_scat_dispersion_real
_atom_type_scat_dispersion_imag
_atom_type_scat_source
C C 0.0033 0.0016 'International Tables Vol C Tables 4.2.6.8 and 6.1.1.4'
H H 0.0000 0.0000 'International Tables Vol C Tables 4.2.6.8 and 6.1.1.4'
O O 0.0106 0.0060 'International Tables Vol C Tables 4.2.6.8 and 6.1.1.4'

loop_
_geom_angle_atom_site_label_1
_geom_angle_atom_site_label_2
_geom_angle_atom_site_label_3
_geom_angle
_geom_angle_site_symmetry_1
_geom_angle_site_symmetry_3
_geom_angle_publ_flag
C10 O1 C12 118.29(15) . . ?
O1 C10 C11 124.92(17) . . ?
O1 C10 C9 115.33(16) . . ?
C11 C10 C9 119.75(16) . . ?
C11 C9 C10 119.81(16) 3_755 . ?
C11 C9 C8 120.57(16) 3_755 . ?
C10 C9 C8 119.61(16) . . ?
C10 C11 C9 120.44(17) . 3_755 ?
C10 C11 H11 128.4(10) . . ?
C9 C11 H11 111.2(10) 3_755 . ?
C7 C8 C9 177.0(2) . . ?
C6 C1 C2 118.3(2) . . ?
C6 C1 C7 119.7(2) . . ?
C2 C1 C7 122.07(19) . . ?
C1 C6 C5 120.7(2) . . ?
C1 C6 H6 119.0(19) . . ?
C5 C6 H6 119.9(19) . . ?
C12 C13 C14 112.7(2) . . ?
C12 C13 H13B 107.7(15) . . ?
C14 C13 H13B 108.0(14) . . ?
C12 C13 H13A 108.1(14) . . ?
C14 C13 H13A 113.4(14) . . ?
H13B C13 H13A 107(2) . . ?
O1 C12 C13 107.40(17) . . ?
O1 C12 H12B 110.9(12) . . ?
C13 C12 H12B 111.3(12) . . ?
O1 C12 H12A 109.7(12) . . ?
C13 C12 H12A 111.6(12) . . ?
H12B C12 H12A 106.0(16) . . ?
C8 C7 C1 176.1(2) . . ?
C3 C2 C1 120.6(2) . . ?
C3 C2 H2 121.5(16) . . ?
C1 C2 H2 117.9(16) . . ?
C4 C3 C2 120.6(3) . . ?
C4 C3 H3 120.1(18) . . ?
C2 C3 H3 119.3(18) . . ?
C15 C14 C13 112.9(2) . . ?
C15 C14 H14B 104.9(14) . . ?
C13 C14 H14B 116.0(14) . . ?
C15 C14 H14A 112.1(15) . . ?
C13 C14 H14A 109.3(14) . . ?
H14B C14 H14A 101(2) . . ?
C4 C5 C6 120.2(3) . . ?
C4 C5 H5 123.8(17) . . ?
C6 C5 H5 116.0(17) . . ?
C3 C4 C5 119.7(2) . . ?
C3 C4 H4 115.7(13) . . ?
C5 C4 H4 124.6(13) . . ?
C14 C15 C16 113.2(3) . . ?
C14 C15 H15B 109(2) . . ?
C16 C15 H15B 102(2) . . ?
C14 C15 H15A 111(2) . . ?
C16 C15 H15A 113(2) . . ?
H15B C15 H15A 107(3) . . ?
C15 C16 H16C 105(2) . . ?
C15 C16 H16B 111(3) . . ?
H16C C16 H16B 113(4) . . ?
C15 C16 H16A 118(2) . . ?
H16C C16 H16A 114(3) . . ?
H16B C16 H16A 96(3) . . ?

loop_
_geom_bond_atom_site_label_1
_geom_bond_atom_site_label_2
_geom_bond_distance
_geom_bond_site_symmetry_2
_geom_bond_publ_flag
O1 C10 1.366(2) . ?
O1 C12 1.428(2) . ?
C10 C11 1.386(3) . ?
C10 C9 1.400(3) . ?
C9 C11 1.396(3) 3_755 ?
C9 C8 1.439(3) . ?
C11 C9 1.396(2) 3_755 ?
C11 H11 1.10(2) . ?
C8 C7 1.185(3) . ?
C1 C6 1.377(3) . ?
C1 C2 1.381(3) . ?
C1 C7 1.434(3) . ?
C6 C5 1.385(3) . ?
C6 H6 0.90(3) . ?
C13 C12 1.511(3) . ?
C13 C14 1.511(3) . ?
C13 H13B 0.94(3) . ?
C13 H13A 0.98(3) . ?
C12 H12B 1.07(2) . ?
C12 H12A 1.04(2) . ?
C2 C3 1.378(3) . ?
C2 H2 0.96(3) . ?
C3 C4 1.361(4) . ?
C3 H3 1.02(3) . ?
C14 C15 1.506(4) . ?
C14 H14B 1.04(3) . ?
C14 H14A 1.05(3) . ?
C5 C4 1.363(4) . ?
C5 H5 0.97(3) . ?
C4 H4 0.98(2) . ?
C15 C16 1.515(4) . ?
C15 H15B 0.93(3) . ?
C15 H15A 1.03(4) . ?
C16 H16C 0.91(4) . ?
C16 H16B 1.09(5) . ?
C16 H16A 1.06(4) . ?
